data_7044056
loop_
_publ_author_name
'Wu, Zhao-Feng'
'Huang, Xiao-ying'

_publ_section_title
;
 A series of Mg-Zn heterometallic coordination polymers: Synthesis,
 characterization and fluorescence sensing for Fe3+, CS2 and nitroaromatic
 compounds
;
_journal_name_full 'Dalton Trans.'
_journal_paper_doi 10.1039/C7DT02800H
_journal_year 2017
_chemical_formula_sum 'C50 H36 Mg1.13 N2 O13 Zn1.87'
_chemical_formula_weight 1022.65
_space_group_crystal_system triclinic
_space_group_IT_number 2
_space_group_name_Hall '-P 1'
_space_group_name_H-M_alt 'P -1'
_symmetry_space_group_name_Hall '-P 1'
_symmetry_space_group_name_H-M 'P -1'
_atom_sites_solution_hydrogens mixed
_audit_creation_method SHELXL-2016/6
_audit_update_record
;
2017-07-27 deposited with the CCDC.
2017-08-31 downloaded from the CCDC.
;
_cell_angle_alpha 75.286(3)
_cell_angle_beta 87.757(3)
_cell_angle_gamma 77.594(3)
_cell_formula_units_Z 2
_cell_length_a 10.0285(4)
_cell_length_b 11.1330(4)
_cell_length_c 20.9525(7)
_cell_measurement_reflns_used 6131
_cell_measurement_temperature 293(2)
_cell_measurement_theta_max 28.9460
_cell_measurement_theta_min 2.9150
_cell_volume 2209.45(15)
_computing_cell_refinement
;
CrysAlisPro, Agilent Technologies,
Version 1.171.36.28 (release 01-02-2013 CrysAlis171 .NET)
(compiled Feb  1 2013,16:14:44)
;
_computing_data_collection
;
CrysAlisPro, Agilent Technologies,
Version 1.171.36.28 (release 01-02-2013 CrysAlis171 .NET)
(compiled Feb  1 2013,16:14:44)
;
_computing_data_reduction
;
CrysAlisPro, Agilent Technologies,
Version 1.171.36.28 (release 01-02-2013 CrysAlis171 .NET)
(compiled Feb  1 2013,16:14:44)
;
_computing_structure_refinement 'SHELXL-2016/6 (Sheldrick, 2016)'
_diffrn_ambient_temperature 293(2)
_diffrn_detector_area_resol_mean 16.2083
_diffrn_measured_fraction_theta_full 0.999
_diffrn_measured_fraction_theta_max 0.832
_diffrn_measurement_device_type 'Xcalibur, Eos'
_diffrn_measurement_method '\w scans'
_diffrn_radiation_type MoK\a
_diffrn_radiation_wavelength 0.71073
_diffrn_reflns_av_R_equivalents 0.0244
_diffrn_reflns_av_unetI/netI 0.0459
_diffrn_reflns_Laue_measured_fraction_full 0.999
_diffrn_reflns_Laue_measured_fraction_max 0.832
_diffrn_reflns_limit_h_max 13
_diffrn_reflns_limit_h_min -9
_diffrn_reflns_limit_k_max 15
_diffrn_reflns_limit_k_min -15
_diffrn_reflns_limit_l_max 28
_diffrn_reflns_limit_l_min -26
_diffrn_reflns_number 17795
_diffrn_reflns_point_group_measured_fraction_full 0.999
_diffrn_reflns_point_group_measured_fraction_max 0.832
_diffrn_reflns_theta_full 25.242
_diffrn_reflns_theta_max 29.315
_diffrn_reflns_theta_min 2.325
_exptl_absorpt_coefficient_mu 1.106
_exptl_absorpt_correction_T_max 1.00000
_exptl_absorpt_correction_T_min 0.93345
_exptl_absorpt_correction_type multi-scan
_exptl_absorpt_process_details
;
CrysAlisPro, Agilent Technologies,
Version 1.171.36.28 (release 01-02-2013 CrysAlis171 .NET)
(compiled Feb  1 2013,16:14:44)
Empirical absorption correction using spherical harmonics,
 implemented in SCALE3 ABSPACK scaling algorithm.
;
_exptl_crystal_colour brown
_exptl_crystal_density_diffrn 1.537
_exptl_crystal_description rod-like
_exptl_crystal_F_000 1047
_exptl_crystal_size_max 0.26
_exptl_crystal_size_mid 0.26
_exptl_crystal_size_min 0.22
_refine_diff_density_max 0.420
_refine_diff_density_min -0.313
_refine_diff_density_rms 0.064
_refine_ls_extinction_method none
_refine_ls_goodness_of_fit_ref 1.010
_refine_ls_hydrogen_treatment mixed
_refine_ls_matrix_type full
_refine_ls_number_parameters 630
_refine_ls_number_reflns 10073
_refine_ls_number_restraints 20
_refine_ls_restrained_S_all 1.013
_refine_ls_R_factor_all 0.0554
_refine_ls_R_factor_gt 0.0396
_refine_ls_shift/su_max 0.001
_refine_ls_shift/su_mean 0.000
_refine_ls_structure_factor_coef Fsqd
_refine_ls_weighting_details 'w=1/[\s^2^(Fo^2^)+(0.0400P)^2^+1.4200P] where P=(Fo^2^+2Fc^2^)/3'
_refine_ls_weighting_scheme calc
_refine_ls_wR_factor_gt 0.0909
_refine_ls_wR_factor_ref 0.0987
_reflns_Friedel_coverage 0.000
_reflns_number_gt 8094
_reflns_number_total 10073
_reflns_threshold_expression 'I > 2\s(I)'
_cod_data_source_file c7dt02800h2.cif
_cod_data_source_block x
_cod_original_cell_volume 2209.45(14)
_cod_database_code 7044056
_shelx_shelxl_version_number 2016/6
_shelx_space_group_comment
;
The symmetry employed for this shelxl refinement is uniquely defined
by the following loop, which should always be used as a source of
symmetry information in preference to the above space-group names.
They are only intended as comments.
;

loop_
_space_group_symop_operation_xyz
'x, y, z'
'-x, -y, -z'

loop_
_atom_site_label
_atom_site_type_symbol
_atom_site_fract_x
_atom_site_fract_y
_atom_site_fract_z
_atom_site_U_iso_or_equiv
_atom_site_adp_type
_atom_site_occupancy
_atom_site_site_symmetry_order
_atom_site_calc_flag
_atom_site_refinement_flags_posn
_atom_site_refinement_flags_adp
_atom_site_refinement_flags_occupancy
_atom_site_disorder_assembly
_atom_site_disorder_group
Zn1 Zn 0.71502(3) 0.59283(3) 0.07835(2) 0.02358(11) Uani 0.944(3) 1 d . . P . .
Zn2 Zn 0.76891(3) 0.20560(3) 0.41730(2) 0.02270(11) Uani 0.929(3) 1 d . . P A .
Mg3 Mg 0.73187(8) 0.42735(7) 0.25647(4) 0.01927(17) Uani 1 1 d . . . . .
Mg1 Mg 0.71502(3) 0.59283(3) 0.07835(2) 0.02358(11) Uani 0.056(3) 1 d . . P . .
Mg2 Mg 0.76891(3) 0.20560(3) 0.41730(2) 0.02270(11) Uani 0.071(3) 1 d . . P A .
O1 O 0.89008(19) 0.4800(2) 0.08106(9) 0.0400(5) Uani 1 1 d . . . . .
O2 O 0.89587(18) 0.41676(18) 0.19039(9) 0.0333(4) Uani 1 1 d . . . . .
O3 O 1.5549(2) 0.5288(2) 0.07938(9) 0.0448(5) Uani 1 1 d . . . . .
O4 O 1.58852(19) 0.42761(18) 0.18458(9) 0.0358(4) Uani 1 1 d . . . . .
O5 O 0.7345(3) 0.7145(2) 0.12785(10) 0.0681(8) Uani 1 1 d . . . . .
O6 O 0.7003(2) 0.61878(17) 0.23020(9) 0.0369(5) Uani 1 1 d . . . . .
O7 O 0.7642(2) 1.23529(16) 0.27316(9) 0.0371(5) Uani 1 1 d . . . . .
O8 O 0.7958(3) 1.08270(18) 0.36438(9) 0.0493(6) Uani 1 1 d . . . . .
O9 O 0.56988(19) 0.43902(18) 0.31941(9) 0.0341(4) Uani 1 1 d . . . . .
O10 O 0.5847(2) 0.2982(2) 0.41641(9) 0.0456(5) Uani 1 1 d . . . . .
O11 O -0.12472(19) 0.4228(2) 0.32596(9) 0.0383(5) Uani 1 1 d . . . . .
O12 O -0.0803(2) 0.28139(19) 0.42249(9) 0.0398(5) Uani 1 1 d . . . . .
O13 O 0.7808(3) 0.0852(2) 0.50539(10) 0.0548(6) Uani 1 1 d D . . . .
H13 H 0.776(4) 0.124(3) 0.5365(13) 0.066 Uiso 1 1 d D U . . .
N1 N 0.6976(2) 0.7317(2) -0.00739(10) 0.0336(5) Uani 1 1 d . . . . .
N2 N 0.7765(4) 1.1805(3) -0.39205(13) 0.0579(8) Uani 1 1 d . . . . .
C1 C 0.9524(3) 0.4377(2) 0.13680(12) 0.0265(5) Uani 1 1 d . . . . .
C2 C 1.1042(2) 0.4213(2) 0.13353(11) 0.0241(5) Uani 1 1 d . . . . .
C3 C 1.1527(3) 0.5112(3) 0.08714(12) 0.0325(6) Uani 1 1 d . . . . .
H3A H 1.092944 0.569567 0.055525 0.039 Uiso 1 1 calc R U . . .
C4 C 1.2897(3) 0.5172(3) 0.08626(12) 0.0322(6) Uani 1 1 d . . . . .
H4A H 1.320007 0.580187 0.054518 0.039 Uiso 1 1 calc R U . . .
C5 C 1.3809(2) 0.4317(2) 0.13145(11) 0.0253(5) Uani 1 1 d . . . . .
C6 C 1.3378(3) 0.3284(2) 0.17603(12) 0.0251(5) Uani 1 1 d . . . . .
C7 C 1.4301(3) 0.2283(3) 0.21849(14) 0.0360(6) Uani 1 1 d . . . . .
H7A H 1.522596 0.229381 0.217766 0.043 Uiso 1 1 calc R U . . .
C8 C 1.3851(3) 0.1308(3) 0.26025(16) 0.0498(8) Uani 1 1 d . . . . .
H8A H 1.447220 0.065442 0.287485 0.060 Uiso 1 1 calc R U . . .
C9 C 1.2460(3) 0.1276(3) 0.26270(16) 0.0492(8) Uani 1 1 d . . . . .
H9A H 1.216450 0.060948 0.292021 0.059 Uiso 1 1 calc R U . . .
C10 C 1.1542(3) 0.2211(3) 0.22262(13) 0.0346(6) Uani 1 1 d . . . . .
H10A H 1.062317 0.217534 0.224594 0.042 Uiso 1 1 calc R U . . .
C11 C 1.1965(3) 0.3237(2) 0.17795(11) 0.0245(5) Uani 1 1 d . . . . .
C12 C 1.5201(3) 0.4611(2) 0.13323(12) 0.0269(5) Uani 1 1 d . . . . .
C13 C 0.7269(3) 0.7089(2) 0.18840(12) 0.0289(6) Uani 1 1 d . . . . .
C14 C 0.7493(3) 0.8217(2) 0.21103(12) 0.0275(5) Uani 1 1 d . . . . .
C15 C 0.7332(3) 0.8129(2) 0.27683(12) 0.0339(6) Uani 1 1 d . . . . .
H15A H 0.713238 0.738998 0.304019 0.041 Uiso 1 1 calc R U . . .
C16 C 0.7456(3) 0.9113(2) 0.30462(12) 0.0328(6) Uani 1 1 d . . . . .
H16A H 0.736165 0.900781 0.349925 0.039 Uiso 1 1 calc R U . . .
C17 C 0.7714(3) 1.0226(2) 0.26665(12) 0.0253(5) Uani 1 1 d . . . . .
C18 C 0.7892(3) 1.0381(2) 0.19723(11) 0.0248(5) Uani 1 1 d . . . . .
C19 C 0.8127(3) 1.1520(2) 0.15436(12) 0.0327(6) Uani 1 1 d . . . . .
H19A H 0.815627 1.220505 0.171709 0.039 Uiso 1 1 calc R U . . .
C20 C 0.8313(3) 1.1643(3) 0.08831(13) 0.0413(7) Uani 1 1 d . . . . .
H20A H 0.844100 1.240963 0.061014 0.050 Uiso 1 1 calc R U . . .
C21 C 0.8308(4) 1.0615(3) 0.06210(14) 0.0449(8) Uani 1 1 d . . . . .
H21A H 0.846862 1.068764 0.017400 0.054 Uiso 1 1 calc R U . . .
C22 C 0.8073(3) 0.9509(3) 0.10085(13) 0.0375(7) Uani 1 1 d . . . . .
H22A H 0.807753 0.883602 0.082014 0.045 Uiso 1 1 calc R U . . .
C23 C 0.7821(3) 0.9344(2) 0.16917(11) 0.0263(5) Uani 1 1 d . . . . .
C24 C 0.7779(3) 1.1229(2) 0.30277(12) 0.0264(5) Uani 1 1 d . . . . .
C25 C 0.5189(3) 0.3823(2) 0.36952(12) 0.0268(5) Uani 1 1 d . . . . .
C26 C 0.3659(3) 0.4052(2) 0.37541(11) 0.0247(5) Uani 1 1 d . . . . .
C27 C 0.2921(3) 0.4280(2) 0.31868(12) 0.0279(5) Uani 1 1 d . . . . .
H27A H 0.334991 0.445268 0.278210 0.033 Uiso 1 1 calc R U . . .
C28 C 0.1527(3) 0.4260(3) 0.32035(12) 0.0295(6) Uani 1 1 d . . . . .
H28A H 0.103703 0.445563 0.280949 0.035 Uiso 1 1 calc R U . . .
C29 C 0.0879(2) 0.3958(2) 0.37876(11) 0.0245(5) Uani 1 1 d . . . . .
C30 C 0.1587(2) 0.3816(2) 0.43964(11) 0.0229(5) Uani 1 1 d . . . . .
C31 C 0.0935(3) 0.3653(2) 0.50165(12) 0.0286(5) Uani 1 1 d . . . . .
H31A H 0.004476 0.352918 0.504787 0.034 Uiso 1 1 calc R U . . .
C32 C 0.1598(3) 0.3677(3) 0.55658(12) 0.0348(6) Uani 1 1 d . . . . .
H32A H 0.115300 0.357663 0.596756 0.042 Uiso 1 1 calc R U . . .
C33 C 0.2945(3) 0.3850(3) 0.55330(13) 0.0399(7) Uani 1 1 d . . . . .
H33A H 0.337237 0.390832 0.590665 0.048 Uiso 1 1 calc R U . . .
C34 C 0.3628(3) 0.3933(3) 0.49530(12) 0.0351(6) Uani 1 1 d . . . . .
H34A H 0.453681 0.400371 0.494048 0.042 Uiso 1 1 calc R U . . .
C35 C 0.2976(2) 0.3915(2) 0.43708(11) 0.0248(5) Uani 1 1 d . . . . .
C36 C -0.0509(3) 0.3675(2) 0.37505(12) 0.0286(5) Uani 1 1 d . . . . .
C37 C 0.827(3) -0.0485(8) 0.5221(6) 0.115(6) Uani 0.53(3) 1 d D U P A 1
H37A H 0.903892 -0.071931 0.551691 0.172 Uiso 0.53(3) 1 calc R U P A 1
H37B H 0.852632 -0.076394 0.482770 0.172 Uiso 0.53(3) 1 calc R U P A 1
H37C H 0.754521 -0.087741 0.543116 0.172 Uiso 0.53(3) 1 calc R U P A 1
C37B C 0.722(4) -0.026(2) 0.5215(8) 0.120(7) Uani 0.47(3) 1 d D U P A 2
H37D H 0.765656 -0.084022 0.560887 0.181 Uiso 0.47(3) 1 calc R U P A 2
H37E H 0.736559 -0.066838 0.485774 0.181 Uiso 0.47(3) 1 calc R U P A 2
H37F H 0.626348 -0.001834 0.528567 0.181 Uiso 0.47(3) 1 calc R U P A 2
C38 C 0.5758(4) 0.8016(3) -0.02992(16) 0.0566(9) Uani 1 1 d . . . . .
H38A H 0.498449 0.770795 -0.014198 0.068 Uiso 1 1 calc R U . . .
C39 C 0.5593(4) 0.9161(4) -0.07495(18) 0.0658(11) Uani 1 1 d . . . . .
H39A H 0.471734 0.961408 -0.088766 0.079 Uiso 1 1 calc R U . . .
C40 C 0.6692(3) 0.9655(3) -0.10014(14) 0.0433(7) Uani 1 1 d . . . . .
C41 C 0.7954(3) 0.8911(3) -0.07826(15) 0.0449(7) Uani 1 1 d . . . . .
H41A H 0.874238 0.918721 -0.094492 0.054 Uiso 1 1 calc R U . . .
C42 C 0.8054(3) 0.7768(3) -0.03273(13) 0.0379(6) Uani 1 1 d . . . . .
H42A H 0.891885 0.728577 -0.018951 0.046 Uiso 1 1 calc R U . . .
C43 C 0.6516(4) 1.0910(3) -0.15062(17) 0.0603(10) Uani 1 1 d . . . . .
H43A H 0.646418 1.075621 -0.193915 0.072 Uiso 1 1 calc R U . . .
H43B H 0.564677 1.143311 -0.143209 0.072 Uiso 1 1 calc R U . . .
C44 C 0.7604(5) 1.1656(3) -0.15186(16) 0.0703(12) Uani 1 1 d . . . . .
H44A H 0.848870 1.112778 -0.156567 0.084 Uiso 1 1 calc R U . . .
H44B H 0.761114 1.188747 -0.110275 0.084 Uiso 1 1 calc R U . . .
C45 C 0.7373(5) 1.2868(3) -0.20875(16) 0.0709(13) Uani 1 1 d . . . . .
H45A H 0.646825 1.337518 -0.205580 0.085 Uiso 1 1 calc R U . . .
H45B H 0.803494 1.336740 -0.205087 0.085 Uiso 1 1 calc R U . . .
C46 C 0.7508(4) 1.2549(3) -0.27443(14) 0.0479(8) Uani 1 1 d . . . . .
C47 C 0.6393(4) 1.2641(3) -0.31205(17) 0.0570(9) Uani 1 1 d . . . . .
H47A H 0.552234 1.295457 -0.298541 0.068 Uiso 1 1 calc R U . . .
C48 C 0.6563(4) 1.2269(4) -0.36962(17) 0.0610(10) Uani 1 1 d . . . . .
H48A H 0.578855 1.234585 -0.394577 0.073 Uiso 1 1 calc R U . . .
C49 C 0.8849(4) 1.1737(4) -0.35644(19) 0.0627(10) Uani 1 1 d . . . . .
H49A H 0.970790 1.143263 -0.371603 0.075 Uiso 1 1 calc R U . . .
C50 C 0.8769(4) 1.2095(4) -0.29811(18) 0.0598(10) Uani 1 1 d . . . . .
H50A H 0.956035 1.203124 -0.274672 0.072 Uiso 1 1 calc R U . . .

loop_
_atom_site_aniso_label
_atom_site_aniso_U_11
_atom_site_aniso_U_22
_atom_site_aniso_U_33
_atom_site_aniso_U_23
_atom_site_aniso_U_13
_atom_site_aniso_U_12
Zn1 0.02444(18) 0.02620(17) 0.02152(16) -0.00349(11) -0.00169(11) -0.01107(12)
Zn2 0.02413(18) 0.02447(17) 0.02052(16) -0.00496(11) -0.00149(11) -0.00786(12)
Mg3 0.0188(4) 0.0195(4) 0.0198(4) -0.0033(3) -0.0001(3) -0.0065(3)
Mg1 0.02444(18) 0.02620(17) 0.02152(16) -0.00349(11) -0.00169(11) -0.01107(12)
Mg2 0.02413(18) 0.02447(17) 0.02052(16) -0.00496(11) -0.00149(11) -0.00786(12)
O1 0.0218(10) 0.0658(14) 0.0302(10) -0.0100(9) -0.0030(8) -0.0065(9)
O2 0.0257(10) 0.0406(11) 0.0330(10) -0.0082(8) 0.0083(8) -0.0082(8)
O3 0.0332(12) 0.0684(15) 0.0339(11) 0.0003(10) -0.0016(8) -0.0285(11)
O4 0.0299(11) 0.0420(11) 0.0376(10) -0.0084(8) -0.0114(8) -0.0122(9)
O5 0.149(3) 0.0439(13) 0.0273(11) -0.0096(9) -0.0014(13) -0.0527(15)
O6 0.0540(13) 0.0219(9) 0.0383(10) -0.0086(8) 0.0070(9) -0.0158(9)
O7 0.0571(14) 0.0191(9) 0.0352(10) -0.0074(8) -0.0001(9) -0.0076(9)
O8 0.0932(19) 0.0298(11) 0.0265(10) -0.0077(8) -0.0082(10) -0.0143(11)
O9 0.0274(10) 0.0391(11) 0.0341(10) -0.0053(8) 0.0091(8) -0.0095(8)
O10 0.0241(11) 0.0596(14) 0.0381(11) 0.0079(10) 0.0017(8) -0.0008(10)
O11 0.0269(11) 0.0569(13) 0.0332(10) -0.0126(9) -0.0092(8) -0.0105(9)
O12 0.0312(11) 0.0475(12) 0.0426(11) -0.0037(9) -0.0054(8) -0.0204(9)
O13 0.092(2) 0.0393(13) 0.0272(11) 0.0012(9) -0.0015(11) -0.0125(12)
N1 0.0379(14) 0.0373(13) 0.0246(11) -0.0035(9) -0.0025(9) -0.0106(11)
N2 0.080(2) 0.0542(18) 0.0357(15) -0.0076(13) -0.0003(14) -0.0108(16)
C1 0.0218(13) 0.0286(13) 0.0308(13) -0.0078(10) 0.0005(10) -0.0085(10)
C2 0.0193(12) 0.0319(13) 0.0234(12) -0.0090(10) 0.0006(9) -0.0080(10)
C3 0.0230(14) 0.0396(15) 0.0292(13) 0.0017(11) -0.0048(10) -0.0057(11)
C4 0.0273(14) 0.0395(15) 0.0281(13) 0.0009(11) -0.0006(10) -0.0141(12)
C5 0.0207(13) 0.0340(14) 0.0245(12) -0.0102(10) 0.0007(9) -0.0094(10)
C6 0.0236(13) 0.0273(13) 0.0261(12) -0.0088(10) -0.0020(9) -0.0062(10)
C7 0.0243(14) 0.0344(15) 0.0458(16) -0.0039(12) -0.0072(12) -0.0049(12)
C8 0.0382(18) 0.0374(17) 0.061(2) 0.0098(14) -0.0143(15) -0.0044(14)
C9 0.047(2) 0.0365(17) 0.0551(19) 0.0103(14) -0.0043(15) -0.0154(15)
C10 0.0277(15) 0.0338(15) 0.0406(15) -0.0034(12) 0.0007(11) -0.0097(12)
C11 0.0229(13) 0.0276(13) 0.0248(12) -0.0085(10) 0.0004(9) -0.0072(10)
C12 0.0214(13) 0.0291(13) 0.0324(13) -0.0101(10) -0.0011(10) -0.0070(10)
C13 0.0365(15) 0.0224(12) 0.0285(13) -0.0045(10) -0.0040(11) -0.0095(11)
C14 0.0352(15) 0.0216(12) 0.0263(12) -0.0049(10) -0.0032(10) -0.0083(11)
C15 0.0532(19) 0.0244(13) 0.0252(13) -0.0013(10) -0.0021(12) -0.0157(12)
C16 0.0529(18) 0.0267(13) 0.0210(12) -0.0048(10) -0.0009(11) -0.0141(12)
C17 0.0283(14) 0.0207(12) 0.0274(12) -0.0070(10) -0.0023(10) -0.0046(10)
C18 0.0274(13) 0.0214(12) 0.0256(12) -0.0049(9) -0.0015(10) -0.0061(10)
C19 0.0438(17) 0.0253(13) 0.0322(14) -0.0080(11) 0.0034(12) -0.0137(12)
C20 0.060(2) 0.0331(15) 0.0330(15) -0.0005(12) 0.0075(13) -0.0245(14)
C21 0.071(2) 0.0455(18) 0.0254(14) -0.0096(12) 0.0093(13) -0.0285(16)
C22 0.056(2) 0.0338(15) 0.0280(14) -0.0105(11) 0.0033(12) -0.0176(14)
C23 0.0335(15) 0.0239(12) 0.0225(12) -0.0051(9) -0.0015(10) -0.0090(11)
C24 0.0279(14) 0.0238(13) 0.0292(13) -0.0086(10) 0.0007(10) -0.0068(10)
C25 0.0228(13) 0.0312(13) 0.0281(13) -0.0085(10) 0.0024(10) -0.0085(11)
C26 0.0226(13) 0.0271(13) 0.0241(12) -0.0051(10) 0.0014(9) -0.0064(10)
C27 0.0282(14) 0.0341(14) 0.0217(12) -0.0063(10) 0.0038(10) -0.0088(11)
C28 0.0283(14) 0.0391(15) 0.0217(12) -0.0076(11) -0.0037(10) -0.0078(11)
C29 0.0220(13) 0.0275(13) 0.0257(12) -0.0088(10) -0.0025(9) -0.0057(10)
C30 0.0212(13) 0.0239(12) 0.0233(12) -0.0056(9) -0.0002(9) -0.0044(10)
C31 0.0222(13) 0.0354(14) 0.0266(13) -0.0056(10) 0.0019(10) -0.0055(11)
C32 0.0343(16) 0.0473(17) 0.0211(12) -0.0071(11) 0.0017(10) -0.0070(13)
C33 0.0341(16) 0.063(2) 0.0244(13) -0.0128(13) -0.0068(11) -0.0109(14)
C34 0.0277(15) 0.0521(18) 0.0268(13) -0.0084(12) -0.0047(11) -0.0122(13)
C35 0.0213(13) 0.0302(13) 0.0225(12) -0.0058(10) -0.0010(9) -0.0057(10)
C36 0.0250(14) 0.0353(14) 0.0290(13) -0.0142(11) -0.0005(10) -0.0064(11)
C37 0.184(15) 0.048(5) 0.071(6) 0.012(4) 0.008(8) 0.029(6)
C37B 0.205(17) 0.069(9) 0.089(8) -0.008(7) 0.020(11) -0.050(10)
C38 0.0392(19) 0.064(2) 0.055(2) 0.0125(17) -0.0055(15) -0.0162(17)
C39 0.043(2) 0.069(3) 0.062(2) 0.0187(18) -0.0105(17) -0.0010(18)
C40 0.055(2) 0.0370(16) 0.0317(15) -0.0008(12) -0.0021(13) -0.0050(15)
C41 0.0440(19) 0.0392(17) 0.0454(17) 0.0012(13) 0.0088(14) -0.0113(14)
C42 0.0350(17) 0.0369(16) 0.0364(15) -0.0012(12) 0.0027(12) -0.0056(13)
C43 0.071(3) 0.0423(19) 0.051(2) 0.0101(15) 0.0020(17) -0.0012(18)
C44 0.133(4) 0.043(2) 0.0362(18) -0.0001(14) -0.010(2) -0.031(2)
C45 0.137(4) 0.0375(19) 0.0392(19) -0.0057(15) 0.005(2) -0.026(2)
C46 0.077(3) 0.0299(16) 0.0328(16) 0.0007(12) -0.0001(15) -0.0127(16)
C47 0.060(2) 0.052(2) 0.050(2) -0.0104(16) 0.0019(17) 0.0028(17)
C48 0.064(3) 0.062(2) 0.049(2) -0.0076(17) -0.0172(18) 0.0014(19)
C49 0.058(3) 0.070(3) 0.061(2) -0.0132(19) 0.0112(19) -0.019(2)
C50 0.063(3) 0.068(2) 0.055(2) -0.0154(18) -0.0052(18) -0.026(2)

loop_
_atom_type_symbol
_atom_type_description
_atom_type_scat_dispersion_real
_atom_type_scat_dispersion_imag
_atom_type_scat_source
C C 0.0033 0.0016 'International Tables Vol C Tables 4.2.6.8 and 6.1.1.4'
H H 0.0000 0.0000 'International Tables Vol C Tables 4.2.6.8 and 6.1.1.4'
N N 0.0061 0.0033 'International Tables Vol C Tables 4.2.6.8 and 6.1.1.4'
O O 0.0106 0.0060 'International Tables Vol C Tables 4.2.6.8 and 6.1.1.4'
Mg Mg 0.0486 0.0363 'International Tables Vol C Tables 4.2.6.8 and 6.1.1.4'
Zn Zn 0.2839 1.4301 'International Tables Vol C Tables 4.2.6.8 and 6.1.1.4'

loop_
_geom_angle_atom_site_label_1
_geom_angle_atom_site_label_2
_geom_angle_atom_site_label_3
_geom_angle
_geom_angle_site_symmetry_1
_geom_angle_site_symmetry_3
O3 Zn1 O1 119.35(10) 1_455 .
O3 Zn1 O5 122.91(11) 1_455 .
O1 Zn1 O5 106.81(11) . .
O3 Zn1 N1 103.84(9) 1_455 .
O1 Zn1 N1 108.63(9) . .
O5 Zn1 N1 90.30(9) . .
O12 Zn2 O10 121.69(10) 1_655 .
O12 Zn2 O8 115.75(10) 1_655 1_545
O10 Zn2 O8 113.70(10) . 1_545
O12 Zn2 O13 100.66(10) 1_655 .
O10 Zn2 O13 101.02(10) . .
O8 Zn2 O13 98.12(9) 1_545 .
O6 Mg3 O7 174.28(8) . 1_545
O6 Mg3 O9 89.62(8) . .
O7 Mg3 O9 94.10(8) 1_545 .
O6 Mg3 O11 89.40(9) . 1_655
O7 Mg3 O11 94.60(8) 1_545 1_655
O9 Mg3 O11 94.75(8) . 1_655
O6 Mg3 O2 90.00(8) . .
O7 Mg3 O2 86.20(8) 1_545 .
O9 Mg3 O2 178.99(8) . .
O11 Mg3 O2 86.18(8) 1_655 .
O6 Mg3 O4 91.79(8) . 1_455
O7 Mg3 O4 84.13(8) 1_545 1_455
O9 Mg3 O4 86.30(8) . 1_455
O11 Mg3 O4 178.41(9) 1_655 1_455
O2 Mg3 O4 92.77(8) . 1_455
C1 O1 Zn1 116.98(16) . .
C1 O2 Mg3 156.32(18) . .
C12 O3 Zn1 118.82(16) . 1_655
C12 O4 Mg3 159.94(18) . 1_655
C13 O5 Zn1 131.52(18) . .
C13 O6 Mg3 143.36(18) . .
C24 O7 Mg3 160.22(17) . 1_565
C24 O8 Zn2 118.50(17) . 1_565
C25 O9 Mg3 144.68(18) . .
C25 O10 Zn2 128.28(18) . .
C36 O11 Mg3 151.78(19) . 1_455
C36 O12 Zn2 121.70(17) . 1_455
C37 O13 Zn2 128.5(6) . .
C37B O13 Zn2 124.5(8) . .
C37 O13 H13 118(3) . .
C37B O13 H13 114(3) . .
Zn2 O13 H13 111(3) . .
C42 N1 C38 116.6(3) . .
C42 N1 Zn1 120.56(19) . .
C38 N1 Zn1 120.6(2) . .
C49 N2 C48 116.7(3) . .
O2 C1 O1 124.6(2) . .
O2 C1 C2 120.4(2) . .
O1 C1 C2 114.8(2) . .
C3 C2 C11 120.0(2) . .
C3 C2 C1 116.2(2) . .
C11 C2 C1 123.7(2) . .
C2 C3 C4 121.2(2) . .
C2 C3 H3A 119.4 . .
C4 C3 H3A 119.4 . .
C5 C4 C3 121.0(2) . .
C5 C4 H4A 119.5 . .
C3 C4 H4A 119.5 . .
C4 C5 C6 119.6(2) . .
C4 C5 C12 116.0(2) . .
C6 C5 C12 124.2(2) . .
C7 C6 C5 122.5(2) . .
C7 C6 C11 118.3(2) . .
C5 C6 C11 119.1(2) . .
C8 C7 C6 120.8(3) . .
C8 C7 H7A 119.6 . .
C6 C7 H7A 119.6 . .
C7 C8 C9 120.7(3) . .
C7 C8 H8A 119.7 . .
C9 C8 H8A 119.7 . .
C10 C9 C8 120.5(3) . .
C10 C9 H9A 119.8 . .
C8 C9 H9A 119.8 . .
C9 C10 C11 120.9(3) . .
C9 C10 H10A 119.6 . .
C11 C10 H10A 119.6 . .
C10 C11 C2 122.6(2) . .
C10 C11 C6 118.8(2) . .
C2 C11 C6 118.5(2) . .
O4 C12 O3 124.1(2) . .
O4 C12 C5 121.2(2) . .
O3 C12 C5 114.6(2) . .
O6 C13 O5 124.1(2) . .
O6 C13 C14 117.9(2) . .
O5 C13 C14 118.0(2) . .
C15 C14 C23 119.2(2) . .
C15 C14 C13 115.4(2) . .
C23 C14 C13 125.4(2) . .
C14 C15 C16 122.0(2) . .
C14 C15 H15A 119.0 . .
C16 C15 H15A 119.0 . .
C17 C16 C15 121.2(2) . .
C17 C16 H16A 119.4 . .
C15 C16 H16A 119.4 . .
C16 C17 C18 119.6(2) . .
C16 C17 C24 115.7(2) . .
C18 C17 C24 124.7(2) . .
C19 C18 C17 122.9(2) . .
C19 C18 C23 118.1(2) . .
C17 C18 C23 119.0(2) . .
C20 C19 C18 121.9(2) . .
C20 C19 H19A 119.0 . .
C18 C19 H19A 119.0 . .
C19 C20 C21 119.5(3) . .
C19 C20 H20A 120.2 . .
C21 C20 H20A 120.2 . .
C22 C21 C20 120.8(3) . .
C22 C21 H21A 119.6 . .
C20 C21 H21A 119.6 . .
C21 C22 C23 122.0(2) . .
C21 C22 H22A 119.0 . .
C23 C22 H22A 119.0 . .
C22 C23 C14 123.8(2) . .
C22 C23 C18 117.4(2) . .
C14 C23 C18 118.8(2) . .
O7 C24 O8 123.5(2) . .
O7 C24 C17 121.2(2) . .
O8 C24 C17 115.3(2) . .
O9 C25 O10 125.2(2) . .
O9 C25 C26 119.5(2) . .
O10 C25 C26 115.1(2) . .
C27 C26 C35 119.5(2) . .
C27 C26 C25 116.9(2) . .
C35 C26 C25 123.4(2) . .
C26 C27 C28 121.1(2) . .
C26 C27 H27A 119.5 . .
C28 C27 H27A 119.5 . .
C29 C28 C27 121.1(2) . .
C29 C28 H28A 119.5 . .
C27 C28 H28A 119.5 . .
C28 C29 C30 119.5(2) . .
C28 C29 C36 116.2(2) . .
C30 C29 C36 124.0(2) . .
C31 C30 C35 118.4(2) . .
C31 C30 C29 122.9(2) . .
C35 C30 C29 118.6(2) . .
C32 C31 C30 120.8(2) . .
C32 C31 H31A 119.6 . .
C30 C31 H31A 119.6 . .
C31 C32 C33 120.7(2) . .
C31 C32 H32A 119.6 . .
C33 C32 H32A 119.6 . .
C34 C33 C32 120.0(2) . .
C34 C33 H33A 120.0 . .
C32 C33 H33A 120.0 . .
C33 C34 C35 121.0(3) . .
C33 C34 H34A 119.5 . .
C35 C34 H34A 119.5 . .
C34 C35 C30 118.9(2) . .
C34 C35 C26 121.7(2) . .
C30 C35 C26 119.3(2) . .
O11 C36 O12 124.7(2) . .
O11 C36 C29 119.4(2) . .
O12 C36 C29 115.8(2) . .
O13 C37 H37A 109.5 . .
O13 C37 H37B 109.5 . .
H37A C37 H37B 109.5 . .
O13 C37 H37C 109.5 . .
H37A C37 H37C 109.5 . .
H37B C37 H37C 109.5 . .
O13 C37B H37D 109.5 . .
O13 C37B H37E 109.5 . .
H37D C37B H37E 109.5 . .
O13 C37B H37F 109.5 . .
H37D C37B H37F 109.5 . .
H37E C37B H37F 109.5 . .
N1 C38 C39 123.0(3) . .
N1 C38 H38A 118.5 . .
C39 C38 H38A 118.5 . .
C38 C39 C40 121.1(3) . .
C38 C39 H39A 119.5 . .
C40 C39 H39A 119.5 . .
C39 C40 C41 115.8(3) . .
C39 C40 C43 121.3(3) . .
C41 C40 C43 122.9(3) . .
C42 C41 C40 120.3(3) . .
C42 C41 H41A 119.8 . .
C40 C41 H41A 119.8 . .
N1 C42 C41 123.1(3) . .
N1 C42 H42A 118.5 . .
C41 C42 H42A 118.5 . .
C44 C43 C40 116.7(3) . .
C44 C43 H43A 108.1 . .
C40 C43 H43A 108.1 . .
C44 C43 H43B 108.1 . .
C40 C43 H43B 108.1 . .
H43A C43 H43B 107.3 . .
C43 C44 C45 111.9(3) . .
C43 C44 H44A 109.2 . .
C45 C44 H44A 109.2 . .
C43 C44 H44B 109.2 . .
C45 C44 H44B 109.2 . .
H44A C44 H44B 107.9 . .
C46 C45 C44 111.1(3) . .
C46 C45 H45A 109.4 . .
C44 C45 H45A 109.4 . .
C46 C45 H45B 109.4 . .
C44 C45 H45B 109.4 . .
H45A C45 H45B 108.0 . .
C47 C46 C50 117.0(3) . .
C47 C46 C45 121.7(4) . .
C50 C46 C45 121.2(4) . .
C46 C47 C48 119.6(4) . .
C46 C47 H47A 120.2 . .
C48 C47 H47A 120.2 . .
N2 C48 C47 123.9(4) . .
N2 C48 H48A 118.0 . .
C47 C48 H48A 118.0 . .
N2 C49 C50 123.1(4) . .
N2 C49 H49A 118.5 . .
C50 C49 H49A 118.5 . .
C49 C50 C46 119.7(4) . .
C49 C50 H50A 120.2 . .
C46 C50 H50A 120.2 . .

loop_
_geom_bond_atom_site_label_1
_geom_bond_atom_site_label_2
_geom_bond_distance
_geom_bond_site_symmetry_2
Zn1 O3 1.8886(19) 1_455
Zn1 O1 1.920(2) .
Zn1 O5 1.9468(19) .
Zn1 N1 2.036(2) .
Zn2 O12 1.9023(18) 1_655
Zn2 O10 1.910(2) .
Zn2 O8 1.9398(18) 1_545
Zn2 O13 1.977(2) .
Mg3 O6 2.0181(19) .
Mg3 O7 2.0324(18) 1_545
Mg3 O9 2.0550(19) .
Mg3 O11 2.0704(18) 1_655
Mg3 O2 2.1112(19) .
Mg3 O4 2.1216(18) 1_455
O1 C1 1.276(3) .
O2 C1 1.229(3) .
O3 C12 1.270(3) .
O4 C12 1.229(3) .
O5 C13 1.255(3) .
O6 C13 1.223(3) .
O7 C24 1.228(3) .
O8 C24 1.260(3) .
O9 C25 1.234(3) .
O10 C25 1.263(3) .
O11 C36 1.236(3) .
O12 C36 1.268(3) .
O13 C37 1.415(7) .
O13 C37B 1.441(9) .
O13 H13 0.864(10) .
N1 C42 1.325(4) .
N1 C38 1.330(4) .
N2 C49 1.321(5) .
N2 C48 1.323(5) .
C1 C2 1.495(3) .
C2 C3 1.364(4) .
C2 C11 1.423(3) .
C3 C4 1.389(4) .
C3 H3A 0.9300 .
C4 C5 1.369(4) .
C4 H4A 0.9300 .
C5 C6 1.421(3) .
C5 C12 1.505(3) .
C6 C7 1.417(4) .
C6 C11 1.428(3) .
C7 C8 1.358(4) .
C7 H7A 0.9300 .
C8 C9 1.401(4) .
C8 H8A 0.9300 .
C9 C10 1.357(4) .
C9 H9A 0.9300 .
C10 C11 1.412(4) .
C10 H10A 0.9300 .
C13 C14 1.512(3) .
C14 C15 1.363(3) .
C14 C23 1.430(3) .
C15 C16 1.394(3) .
C15 H15A 0.9300 .
C16 C17 1.363(3) .
C16 H16A 0.9300 .
C17 C18 1.429(3) .
C17 C24 1.512(3) .
C18 C19 1.415(3) .
C18 C23 1.439(3) .
C19 C20 1.365(4) .
C19 H19A 0.9300 .
C20 C21 1.391(4) .
C20 H20A 0.9300 .
C21 C22 1.354(4) .
C21 H21A 0.9300 .
C22 C23 1.416(3) .
C22 H22A 0.9300 .
C25 C26 1.506(3) .
C26 C27 1.364(3) .
C26 C35 1.427(3) .
C27 C28 1.402(4) .
C27 H27A 0.9300 .
C28 C29 1.362(3) .
C28 H28A 0.9300 .
C29 C30 1.441(3) .
C29 C36 1.500(3) .
C30 C31 1.419(3) .
C30 C35 1.419(3) .
C31 C32 1.360(3) .
C31 H31A 0.9300 .
C32 C33 1.401(4) .
C32 H32A 0.9300 .
C33 C34 1.364(4) .
C33 H33A 0.9300 .
C34 C35 1.413(3) .
C34 H34A 0.9300 .
C37 H37A 0.9600 .
C37 H37B 0.9600 .
C37 H37C 0.9600 .
C37B H37D 0.9600 .
C37B H37E 0.9600 .
C37B H37F 0.9600 .
C38 C39 1.361(5) .
C38 H38A 0.9300 .
C39 C40 1.365(5) .
C39 H39A 0.9300 .
C40 C41 1.379(4) .
C40 C43 1.503(4) .
C41 C42 1.370(4) .
C41 H41A 0.9300 .
C42 H42A 0.9300 .
C43 C44 1.503(5) .
C43 H43A 0.9700 .
C43 H43B 0.9700 .
C44 C45 1.538(5) .
C44 H44A 0.9700 .
C44 H44B 0.9700 .
C45 C46 1.500(4) .
C45 H45A 0.9700 .
C45 H45B 0.9700 .
C46 C47 1.364(5) .
C46 C50 1.380(5) .
C47 C48 1.365(5) .
C47 H47A 0.9300 .
C48 H48A 0.9300 .
C49 C50 1.373(5) .
C49 H49A 0.9300 .
C50 H50A 0.9300 .

loop_
_geom_hbond_atom_site_label_D
_geom_hbond_atom_site_label_H
_geom_hbond_atom_site_label_A
_geom_hbond_distance_DH
_geom_hbond_distance_HA
_geom_hbond_distance_DA
_geom_hbond_angle_DHA
_geom_hbond_site_symmetry_A
O13 H13 N2 0.864(10) 1.765(12) 2.622(3) 171(4) 1_546

loop_
_geom_torsion_atom_site_label_1
_geom_torsion_atom_site_label_2
_geom_torsion_atom_site_label_3
_geom_torsion_atom_site_label_4
_geom_torsion
_geom_torsion_site_symmetry_1
Mg3 O2 C1 O1 -15.5(6) .
Mg3 O2 C1 C2 160.8(3) .
Zn1 O1 C1 O2 32.0(3) .
Zn1 O1 C1 C2 -144.44(17) .
O2 C1 C2 C3 -139.4(3) .
O1 C1 C2 C3 37.2(3) .
O2 C1 C2 C11 36.7(4) .
O1 C1 C2 C11 -146.7(2) .
C11 C2 C3 C4 -6.4(4) .
C1 C2 C3 C4 169.9(2) .
C2 C3 C4 C5 1.0(4) .
C3 C4 C5 C6 5.9(4) .
C3 C4 C5 C12 -169.7(2) .
C4 C5 C6 C7 172.2(2) .
C12 C5 C6 C7 -12.6(4) .
C4 C5 C6 C11 -7.2(3) .
C12 C5 C6 C11 168.0(2) .
C5 C6 C7 C8 -179.7(3) .
C11 C6 C7 C8 -0.4(4) .
C6 C7 C8 C9 -0.6(5) .
C7 C8 C9 C10 1.0(5) .
C8 C9 C10 C11 -0.4(5) .
C9 C10 C11 C2 177.8(3) .
C9 C10 C11 C6 -0.6(4) .
C3 C2 C11 C10 -173.6(2) .
C1 C2 C11 C10 10.4(4) .
C3 C2 C11 C6 4.8(3) .
C1 C2 C11 C6 -171.1(2) .
C7 C6 C11 C10 1.0(3) .
C5 C6 C11 C10 -179.6(2) .
C7 C6 C11 C2 -177.5(2) .
C5 C6 C11 C2 1.9(3) .
Mg3 O4 C12 O3 24.4(7) 1_655
Mg3 O4 C12 C5 -150.9(4) 1_655
Zn1 O3 C12 O4 -4.5(4) 1_655
Zn1 O3 C12 C5 171.06(16) 1_655
C4 C5 C12 O4 149.9(3) .
C6 C5 C12 O4 -25.4(4) .
C4 C5 C12 O3 -25.8(3) .
C6 C5 C12 O3 158.9(2) .
Mg3 O6 C13 O5 38.1(5) .
Mg3 O6 C13 C14 -143.2(2) .
Zn1 O5 C13 O6 -2.0(5) .
Zn1 O5 C13 C14 179.3(2) .
O6 C13 C14 C15 -1.9(4) .
O5 C13 C14 C15 176.9(3) .
O6 C13 C14 C23 179.6(3) .
O5 C13 C14 C23 -1.7(4) .
C23 C14 C15 C16 1.0(4) .
C13 C14 C15 C16 -177.7(3) .
C14 C15 C16 C17 1.6(5) .
C15 C16 C17 C18 -1.5(4) .
C15 C16 C17 C24 178.1(3) .
C16 C17 C18 C19 178.3(3) .
C24 C17 C18 C19 -1.2(4) .
C16 C17 C18 C23 -1.2(4) .
C24 C17 C18 C23 179.3(2) .
C17 C18 C19 C20 179.1(3) .
C23 C18 C19 C20 -1.4(4) .
C18 C19 C20 C21 -1.7(5) .
C19 C20 C21 C22 2.4(5) .
C20 C21 C22 C23 0.1(5) .
C21 C22 C23 C14 176.4(3) .
C21 C22 C23 C18 -3.2(4) .
C15 C14 C23 C22 176.9(3) .
C13 C14 C23 C22 -4.6(4) .
C15 C14 C23 C18 -3.6(4) .
C13 C14 C23 C18 174.9(2) .
C19 C18 C23 C22 3.7(4) .
C17 C18 C23 C22 -176.8(3) .
C19 C18 C23 C14 -175.9(2) .
C17 C18 C23 C14 3.7(4) .
Mg3 O7 C24 O8 -14.7(8) 1_565
Mg3 O7 C24 C17 164.2(4) 1_565
Zn2 O8 C24 O7 11.2(4) 1_565
Zn2 O8 C24 C17 -167.72(18) 1_565
C16 C17 C24 O7 -160.5(3) .
C18 C17 C24 O7 19.0(4) .
C16 C17 C24 O8 18.4(4) .
C18 C17 C24 O8 -162.1(3) .
Mg3 O9 C25 O10 27.9(5) .
Mg3 O9 C25 C26 -147.6(2) .
Zn2 O10 C25 O9 -15.7(4) .
Zn2 O10 C25 C26 159.90(18) .
O9 C25 C26 C27 34.1(3) .
O10 C25 C26 C27 -141.8(2) .
O9 C25 C26 C35 -152.3(2) .
O10 C25 C26 C35 31.8(3) .
C35 C26 C27 C28 -6.3(4) .
C25 C26 C27 C28 167.5(2) .
C26 C27 C28 C29 -2.8(4) .
C27 C28 C29 C30 8.0(4) .
C27 C28 C29 C36 -166.5(2) .
C28 C29 C30 C31 172.3(2) .
C36 C29 C30 C31 -13.7(4) .
C28 C29 C30 C35 -4.0(3) .
C36 C29 C30 C35 170.0(2) .
C35 C30 C31 C32 4.3(4) .
C29 C30 C31 C32 -172.0(2) .
C30 C31 C32 C33 -0.6(4) .
C31 C32 C33 C34 -3.3(5) .
C32 C33 C34 C35 3.4(5) .
C33 C34 C35 C30 0.4(4) .
C33 C34 C35 C26 177.5(3) .
C31 C30 C35 C34 -4.2(4) .
C29 C30 C35 C34 172.3(2) .
C31 C30 C35 C26 178.7(2) .
C29 C30 C35 C26 -4.8(3) .
C27 C26 C35 C34 -167.0(2) .
C25 C26 C35 C34 19.6(4) .
C27 C26 C35 C30 10.0(4) .
C25 C26 C35 C30 -163.4(2) .
Mg3 O11 C36 O12 -32.0(6) 1_455
Mg3 O11 C36 C29 144.0(3) 1_455
Zn2 O12 C36 O11 10.7(4) 1_455
Zn2 O12 C36 C29 -165.50(16) 1_455
C28 C29 C36 O11 -32.3(3) .
C30 C29 C36 O11 153.6(2) .
C28 C29 C36 O12 144.1(2) .
C30 C29 C36 O12 -30.0(3) .
C42 N1 C38 C39 -2.3(5) .
Zn1 N1 C38 C39 160.8(3) .
N1 C38 C39 C40 0.5(6) .
C38 C39 C40 C41 1.4(6) .
C38 C39 C40 C43 179.1(4) .
C39 C40 C41 C42 -1.6(5) .
C43 C40 C41 C42 -179.2(3) .
C38 N1 C42 C41 2.1(4) .
Zn1 N1 C42 C41 -161.0(2) .
C40 C41 C42 N1 -0.2(5) .
C39 C40 C43 C44 151.9(4) .
C41 C40 C43 C44 -30.6(5) .
C40 C43 C44 C45 175.6(3) .
C43 C44 C45 C46 -65.2(5) .
C44 C45 C46 C47 102.8(4) .
C44 C45 C46 C50 -74.2(5) .
C50 C46 C47 C48 1.1(5) .
C45 C46 C47 C48 -176.1(3) .
C49 N2 C48 C47 -1.7(6) .
C46 C47 C48 N2 0.5(6) .
C48 N2 C49 C50 1.4(6) .
N2 C49 C50 C46 0.0(6) .
C47 C46 C50 C49 -1.3(5) .
C45 C46 C50 C49 175.9(3) .
